data_1528438
loop_
_publ_author_name
'Dilshad, R.'
'Klepp, K.O.'
'Boller, H.'

_publ_section_title
;
 [Me4 N] [Cu2 (N C S)3] a compound having a framework structure with large
 channels
;
_journal_name_full 'Solid State Sciences'
_journal_page_first 1230
_journal_page_last 1235
_journal_volume 7
_journal_year 2005
_chemical_formula_sum 'C7 H12 Cu2 N4 S3'
_chemical_name_systematic '((C H3)4 N) (Cu2 (N C S)3)'
_space_group_IT_number 101
_symmetry_space_group_name_Hall 'P 4c -2c'
_symmetry_space_group_name_H-M 'P 42 c m'
_cell_angle_alpha 90
_cell_angle_beta 90
_cell_angle_gamma 90
_cell_formula_units_Z 4
_cell_length_a 11.164
_cell_length_b 11.164
_cell_length_c 10.638
_cell_volume 1325.866
_citation_journal_id_ASTM SSSCFJ
_cod_data_source_file Dilshad_SSSCFJ_2005_1025.cif
_cod_data_source_block C7H12Cu2N4S3
_cod_database_code 1528438

loop_
_symmetry_equiv_pos_as_xyz
x,y,z
-y,x,z+1/2
-x,-y,z
y,-x,z+1/2
-x,y,z+1/2
-y,-x,z
x,-y,z+1/2
y,x,z

loop_
_atom_site_label
_atom_site_type_symbol
_atom_site_fract_x
_atom_site_fract_y
_atom_site_fract_z
_atom_site_occupancy
_atom_site_U_iso_or_equiv
S3 S-2 0.69474 0.30526 -0.08893 1 0.0
C5 C+4 1.1005 0.4577 0.1612 1 0.0
H1 H-1 1.1098 0.5764 0.3705 1 0.0
H6 H-1 1.1665 0.4348 0.2125 1 0.0
C3 C+4 0.7715 0.2285 0.0165 1 0.0
H2 H-1 1.0671 0.6654 0.2676 1 0.0
N3 N-3 0.8234 0.1766 0.0902 1 0.0
C1 C+4 1.1133 0.1133 0.0015 1 0.0
C2 C+4 0.6142 0.6142 -0.1583 1 0.0
N2 N-3 0.6088 0.3912 0.2347 1 0.0
Cu2 Cu+1 0.58511 0.41489 0.05521 1 0.0
H4 H-1 1.0765 0.3917 0.1106 1 0.0
C4 C+4 1.0434 0.6012 0.3209 1 0.0
S1 S-2 1.12252 0.12252 0.15749 1 0.0
N1 N-3 0.8907 0.1093 0.3934 1 0.0
H3 H-1 0.9805 0.6272 0.3745 1 0.0
H5 H-1 1.1235 0.5225 0.1085 1 0.0
Cu1 Cu+1 0.91399 0.08601 0.21482 1 0.0
N4 N-3 1 0.5 0.2422 1 0.0
S2 S-2 0.62448 0.62448 -0.00234 1 0.0
